data_1504878
loop_
_publ_author_name
'Duan, Haifeng'
'Sun, Xiaohua'
'Liao, Wenyan'
'Petersen, Jeffrey L.'
'Shi, Xiaodong'

_publ_section_title
;
 Proline as Lewis base catalyst: diastereoselective synthesis of
 isoxazoline-N-oxide through [3 + 2] cycloaddition.
;
_journal_issue 18
_journal_name_full 'Organic letters'
_journal_page_first 4113
_journal_page_last 4116
_journal_paper_doi 10.1021/ol801656y
_journal_volume 10
_journal_year 2008
_chemical_formula_sum 'C16 H23 N O2'
_chemical_formula_weight 261.35
_chemical_name_systematic
; 
 ? 
;
_space_group_IT_number 61
_symmetry_cell_setting orthorhombic
_symmetry_space_group_name_Hall '-P 2ac 2ab'
_symmetry_space_group_name_H-M 'P b c a'
_atom_sites_solution_hydrogens geom
_atom_sites_solution_primary direct
_atom_sites_solution_secondary difmap
_audit_creation_method SHELXL-97
_cell_angle_alpha 90.00
_cell_angle_beta 90.00
_cell_angle_gamma 90.00
_cell_formula_units_Z 8
_cell_length_a 6.4956(5)
_cell_length_b 18.0854(16)
_cell_length_c 24.885(2)
_cell_measurement_reflns_used 6959
_cell_measurement_temperature 293(2)
_cell_measurement_theta_max 27.50
_cell_measurement_theta_min 2.25
_cell_volume 2923.4(4)
_computing_structure_refinement 'SHELXL-97 (Sheldrick, 1997)'
_computing_structure_solution 'SHELXS-97 (Sheldrick, 1990)'
_diffrn_ambient_temperature 293(2)
_diffrn_measured_fraction_theta_full 0.992
_diffrn_measured_fraction_theta_max 0.992
_diffrn_radiation_monochromator graphite
_diffrn_radiation_source 'fine-focus sealed tube'
_diffrn_radiation_type MoK\a
_diffrn_radiation_wavelength 0.71073
_diffrn_reflns_av_R_equivalents 0.0565
_diffrn_reflns_av_sigmaI/netI 0.0573
_diffrn_reflns_limit_h_max 8
_diffrn_reflns_limit_h_min -7
_diffrn_reflns_limit_k_max 22
_diffrn_reflns_limit_k_min -23
_diffrn_reflns_limit_l_max 32
_diffrn_reflns_limit_l_min -32
_diffrn_reflns_number 19162
_diffrn_reflns_theta_full 27.52
_diffrn_reflns_theta_max 27.52
_diffrn_reflns_theta_min 2.25
_diffrn_standards_decay_% none
_exptl_absorpt_coefficient_mu 0.077
_exptl_absorpt_correction_type semi-empirical
_exptl_absorpt_process_details SADABS
_exptl_crystal_colour colorless
_exptl_crystal_density_diffrn 1.188
_exptl_crystal_density_method 'not measured'
_exptl_crystal_F_000 1136
_exptl_crystal_size_max 0.36
_exptl_crystal_size_mid 0.34
_exptl_crystal_size_min 0.12
_refine_diff_density_max 0.137
_refine_diff_density_min -0.166
_refine_diff_density_rms 0.035
_refine_ls_extinction_method none
_refine_ls_goodness_of_fit_ref 1.018
_refine_ls_hydrogen_treatment riding
_refine_ls_matrix_type full
_refine_ls_number_parameters 265
_refine_ls_number_reflns 3344
_refine_ls_number_restraints 12
_refine_ls_restrained_S_all 1.020
_refine_ls_R_factor_all 0.0773
_refine_ls_R_factor_gt 0.0478
_refine_ls_shift/su_max 0.000
_refine_ls_shift/su_mean 0.000
_refine_ls_structure_factor_coef Fsqd
_refine_ls_weighting_details 'calc w=1/[\s^2^(Fo^2^)+(0.0638P)^2^+0.5575P] where P=(Fo^2^+2Fc^2^)/3'
_refine_ls_weighting_scheme calc
_refine_ls_wR_factor_gt 0.1224
_refine_ls_wR_factor_ref 0.1444
_reflns_number_gt 2221
_reflns_number_total 3344
_reflns_threshold_expression >2sigma(I)
_cod_data_source_file ol801656y_si_003.cif
_cod_data_source_block ms19ccd
_cod_original_sg_symbol_H-M Pbca
_cod_database_code 1504878

loop_
_symmetry_equiv_pos_as_xyz
'x, y, z'
'-x+1/2, -y, z+1/2'
'-x, y+1/2, -z+1/2'
'x+1/2, -y+1/2, -z'
'-x, -y, -z'
'x-1/2, y, -z-1/2'
'x, -y-1/2, z-1/2'
'-x-1/2, y-1/2, z'

loop_
_atom_site_label
_atom_site_type_symbol
_atom_site_fract_x
_atom_site_fract_y
_atom_site_fract_z
_atom_site_U_iso_or_equiv
_atom_site_adp_type
_atom_site_occupancy
_atom_site_symmetry_multiplicity
_atom_site_calc_flag
_atom_site_refinement_flags
_atom_site_disorder_assembly
_atom_site_disorder_group
O1 O 0.55834(16) 0.76695(8) 0.87857(6) 0.0671(4) Uani 1 1 d . . .
O2 O 0.35720(16) 0.72466(7) 0.81168(5) 0.0506(3) Uani 1 1 d . . .
N1 N 0.37719(18) 0.76099(7) 0.86303(5) 0.0449(3) Uani 1 1 d . . .
C1 C 0.1992(2) 0.78178(8) 0.88217(6) 0.0401(4) Uani 1 1 d . A .
C2 C 0.0330(2) 0.76367(9) 0.84240(6) 0.0412(4) Uani 1 1 d . . .
H2 H -0.0850 0.7414 0.8608 0.049 Uiso 1 1 calc R . .
C3 C 0.1415(2) 0.70554(9) 0.80736(6) 0.0426(4) Uani 1 1 d . B .
H3 H 0.0980 0.7124 0.7700 0.051 Uiso 1 1 calc R . .
C4 C 0.1743(2) 0.81949(9) 0.93333(7) 0.0428(4) Uani 1 1 d D . .
C5 C 0.3581(19) 0.8339(6) 0.9695(4) 0.049(2) Uani 0.539(11) 1 d PD A 1
H5A H 0.4368 0.7886 0.9731 0.059 Uiso 0.539(11) 1 calc PR A 1
H5B H 0.4461 0.8705 0.9526 0.059 Uiso 0.539(11) 1 calc PR A 1
C6 C 0.2994(7) 0.8606(5) 1.0241(2) 0.0721(18) Uani 0.539(11) 1 d P A 1
H6A H 0.4165 0.8856 1.0401 0.086 Uiso 0.539(11) 1 calc PR A 1
H6B H 0.2664 0.8184 1.0465 0.086 Uiso 0.539(11) 1 calc PR A 1
C7 C 0.1187(12) 0.9126(4) 1.0236(3) 0.0659(17) Uani 0.539(11) 1 d P A 1
H7A H 0.0961 0.9318 1.0596 0.079 Uiso 0.539(11) 1 calc PR A 1
H7B H 0.1480 0.9540 1.0001 0.079 Uiso 0.539(11) 1 calc PR A 1
C8 C -0.071(2) 0.8738(7) 1.0047(7) 0.070(3) Uani 0.539(11) 1 d P A 1
H8A H -0.1830 0.9088 1.0006 0.084 Uiso 0.539(11) 1 calc PR A 1
H8B H -0.1124 0.8366 1.0306 0.084 Uiso 0.539(11) 1 calc PR A 1
C9 C -0.0226(8) 0.8377(6) 0.9512(4) 0.053(3) Uani 0.539(11) 1 d PD A 1
H9A H -0.1326 0.8269 0.9286 0.063 Uiso 0.539(11) 1 calc PR A 1
C5' C 0.352(2) 0.8512(6) 0.9618(5) 0.046(2) Uani 0.461(11) 1 d PD A 2
H5C H 0.4387 0.8756 0.9355 0.056 Uiso 0.461(11) 1 calc PR A 2
H5D H 0.4307 0.8109 0.9771 0.056 Uiso 0.461(11) 1 calc PR A 2
C6' C 0.3052(9) 0.9051(5) 1.0055(3) 0.072(2) Uani 0.461(11) 1 d PD A 2
H6C H 0.2831 0.9536 0.9899 0.086 Uiso 0.461(11) 1 calc PR A 2
H6D H 0.4229 0.9084 1.0294 0.086 Uiso 0.461(11) 1 calc PR A 2
C7' C 0.1159(17) 0.8833(7) 1.0379(4) 0.081(3) Uani 0.461(11) 1 d PD A 2
H7C H 0.0824 0.9216 1.0638 0.097 Uiso 0.461(11) 1 calc PR A 2
H7D H 0.1412 0.8376 1.0572 0.097 Uiso 0.461(11) 1 calc PR A 2
C8' C -0.0620(19) 0.8731(10) 0.9978(7) 0.073(5) Uani 0.461(11) 1 d PD A 2
H8C H -0.1742 0.8484 1.0162 0.088 Uiso 0.461(11) 1 calc PR A 2
H8D H -0.1109 0.9217 0.9873 0.088 Uiso 0.461(11) 1 calc PR A 2
C9' C -0.0144(15) 0.8313(8) 0.9488(5) 0.066(4) Uani 0.461(11) 1 d PD A 2
H9B H -0.1220 0.8127 0.9282 0.079 Uiso 0.461(11) 1 calc PR A 2
C10 C -0.0355(3) 0.83132(10) 0.81085(8) 0.0604(5) Uani 1 1 d . . .
H10A H -0.0883 0.8679 0.8352 0.091 Uiso 1 1 calc R . .
H10B H -0.1413 0.8174 0.7859 0.091 Uiso 1 1 calc R . .
H10C H 0.0797 0.8514 0.7916 0.091 Uiso 1 1 calc R . .
C11 C 0.1011(2) 0.62670(9) 0.82321(6) 0.0426(4) Uani 1 1 d D . .
C12 C -0.1129(16) 0.5982(5) 0.8136(4) 0.0513(16) Uani 0.593(12) 1 d P B 1
H12A H -0.2089 0.6306 0.8319 0.062 Uiso 0.593(12) 1 calc PR B 1
H12B H -0.1417 0.6017 0.7754 0.062 Uiso 0.593(12) 1 calc PR B 1
C13 C -0.1537(15) 0.5230(5) 0.8307(4) 0.0718(19) Uani 0.593(12) 1 d P B 1
H13A H -0.2597 0.5022 0.8077 0.086 Uiso 0.593(12) 1 calc PR B 1
H13B H -0.2070 0.5240 0.8671 0.086 Uiso 0.593(12) 1 calc PR B 1
C14 C 0.0323(9) 0.4728(2) 0.8291(3) 0.0758(16) Uani 0.593(12) 1 d P B 1
H14A H -0.0033 0.4250 0.8442 0.091 Uiso 0.593(12) 1 calc PR B 1
H14B H 0.0747 0.4652 0.7922 0.091 Uiso 0.593(12) 1 calc PR B 1
C15 C 0.2019(12) 0.5049(5) 0.8596(5) 0.081(4) Uani 0.593(12) 1 d P B 1
H15A H 0.3250 0.4758 0.8534 0.098 Uiso 0.593(12) 1 calc PR B 1
H15B H 0.1697 0.5022 0.8976 0.098 Uiso 0.593(12) 1 calc PR B 1
C16 C 0.247(2) 0.5859(5) 0.8446(6) 0.054(2) Uani 0.593(12) 1 d PD B 1
H16A H 0.3763 0.6059 0.8508 0.065 Uiso 0.593(12) 1 calc PR B 1
C12' C -0.095(3) 0.5989(9) 0.7992(6) 0.067(4) Uani 0.407(12) 1 d PD B 2
H12C H -0.0945 0.6090 0.7609 0.080 Uiso 0.407(12) 1 calc PR B 2
H12D H -0.2097 0.6252 0.8150 0.080 Uiso 0.407(12) 1 calc PR B 2
C13' C -0.123(3) 0.5159(8) 0.8082(5) 0.083(4) Uani 0.407(12) 1 d PD B 2
H13C H -0.2698 0.5057 0.8095 0.099 Uiso 0.407(12) 1 calc PR B 2
H13D H -0.0680 0.4901 0.7772 0.099 Uiso 0.407(12) 1 calc PR B 2
C14' C -0.0247(14) 0.4839(4) 0.8584(5) 0.072(2) Uani 0.407(12) 1 d PD B 2
H14C H -0.0373 0.4305 0.8575 0.087 Uiso 0.407(12) 1 calc PR B 2
H14D H -0.0986 0.5017 0.8897 0.087 Uiso 0.407(12) 1 calc PR B 2
C15' C 0.207(2) 0.5048(9) 0.8640(8) 0.095(6) Uani 0.407(12) 1 d PD B 2
H15C H 0.2536 0.4956 0.9004 0.115 Uiso 0.407(12) 1 calc PR B 2
H15D H 0.2894 0.4756 0.8395 0.115 Uiso 0.407(12) 1 calc PR B 2
C16' C 0.225(3) 0.5831(9) 0.8511(8) 0.064(5) Uani 0.407(12) 1 d PD B 2
H16B H 0.3416 0.6061 0.8647 0.077 Uiso 0.407(12) 1 calc PR B 2

loop_
_atom_site_aniso_label
_atom_site_aniso_U_11
_atom_site_aniso_U_22
_atom_site_aniso_U_33
_atom_site_aniso_U_23
_atom_site_aniso_U_13
_atom_site_aniso_U_12
O1 0.0274(5) 0.0901(10) 0.0839(10) -0.0194(8) -0.0008(6) -0.0009(5)
O2 0.0416(6) 0.0600(7) 0.0502(7) -0.0095(5) 0.0115(5) -0.0029(5)
N1 0.0339(6) 0.0514(8) 0.0495(8) -0.0054(6) 0.0031(6) -0.0025(5)
C1 0.0316(7) 0.0425(8) 0.0462(9) 0.0005(6) 0.0021(6) -0.0002(6)
C2 0.0350(7) 0.0426(8) 0.0459(9) -0.0021(7) -0.0018(6) 0.0010(6)
C3 0.0401(7) 0.0476(9) 0.0401(8) -0.0010(7) -0.0008(6) 0.0011(6)
C4 0.0374(7) 0.0438(9) 0.0473(9) -0.0012(7) 0.0011(7) -0.0001(6)
C5 0.057(3) 0.043(4) 0.048(4) 0.004(3) -0.012(2) 0.007(3)
C6 0.066(3) 0.095(5) 0.055(3) -0.016(3) -0.009(2) 0.000(3)
C7 0.072(3) 0.071(4) 0.055(4) -0.020(3) 0.010(3) -0.006(3)
C8 0.084(6) 0.067(6) 0.060(4) -0.030(3) 0.029(4) -0.010(4)
C9 0.025(2) 0.065(5) 0.067(6) -0.017(4) 0.018(3) -0.010(2)
C5' 0.046(3) 0.050(5) 0.044(4) 0.005(3) -0.002(3) 0.005(3)
C6' 0.076(3) 0.080(5) 0.060(4) -0.023(3) 0.003(3) -0.018(3)
C7' 0.097(5) 0.099(7) 0.045(4) -0.014(4) 0.017(3) -0.023(5)
C8' 0.041(4) 0.102(9) 0.076(9) -0.022(6) 0.011(4) 0.007(4)
C9' 0.091(7) 0.061(5) 0.045(5) -0.021(4) -0.009(4) 0.011(4)
C10 0.0636(10) 0.0507(10) 0.0670(12) -0.0014(9) -0.0155(9) 0.0099(8)
C11 0.0425(7) 0.0444(9) 0.0410(8) -0.0051(7) 0.0003(7) 0.0027(6)
C12 0.047(2) 0.049(3) 0.058(5) 0.003(3) -0.010(3) 0.0002(19)
C13 0.064(2) 0.057(3) 0.094(5) -0.002(4) -0.001(4) -0.013(2)
C14 0.099(3) 0.046(2) 0.082(4) -0.001(2) 0.005(3) -0.002(2)
C15 0.069(5) 0.046(5) 0.129(8) 0.030(4) -0.028(5) 0.017(4)
C16 0.051(3) 0.038(3) 0.075(5) 0.003(3) 0.001(3) 0.009(3)
C12' 0.080(7) 0.071(5) 0.050(6) 0.014(4) -0.020(5) -0.027(4)
C13' 0.093(8) 0.063(5) 0.092(8) 0.004(6) -0.028(7) -0.019(5)
C14' 0.088(5) 0.047(3) 0.080(5) 0.010(3) -0.006(4) -0.011(3)
C15' 0.133(13) 0.067(10) 0.086(8) -0.011(6) 0.000(8) -0.013(8)
C16' 0.047(5) 0.083(9) 0.061(6) 0.009(4) -0.021(6) -0.011(4)

loop_
_atom_type_symbol
_atom_type_description
_atom_type_scat_dispersion_real
_atom_type_scat_dispersion_imag
_atom_type_scat_source
C C 0.0033 0.0016 'International Tables Vol C Tables 4.2.6.8 and 6.1.1.4'
H H 0.0000 0.0000 'International Tables Vol C Tables 4.2.6.8 and 6.1.1.4'
N N 0.0061 0.0033 'International Tables Vol C Tables 4.2.6.8 and 6.1.1.4'
O O 0.0106 0.0060 'International Tables Vol C Tables 4.2.6.8 and 6.1.1.4'

loop_
_geom_angle_atom_site_label_1
_geom_angle_atom_site_label_2
_geom_angle_atom_site_label_3
_geom_angle
N1 O2 C3 105.18(10)
O1 N1 C1 134.38(14)
O1 N1 O2 113.59(12)
C1 N1 O2 112.00(12)
N1 C1 C4 123.60(13)
N1 C1 C2 109.48(13)
C4 C1 C2 126.87(13)
C1 C2 C10 112.05(14)
C1 C2 C3 101.16(11)
C10 C2 C3 113.07(14)
O2 C3 C11 112.12(12)
O2 C3 C2 103.79(12)
C11 C3 C2 114.84(13)
C9' C4 C9 4.5(10)
C9' C4 C1 116.1(6)
C9 C4 C1 119.5(4)
C9' C4 C5' 122.1(8)
C9 C4 C5' 118.3(7)
C1 C4 C5' 121.2(5)
C9' C4 C5 122.5(8)
C9 C4 C5 119.5(7)
C1 C4 C5 120.8(5)
C5' C4 C5 14.1(7)
C6 C5 C4 113.3(9)
C5 C6 C7 113.2(7)
C8 C7 C6 110.6(8)
C7 C8 C9 107.9(10)
C4 C9 C8 124.9(8)
C4 C5' C6' 116.7(9)
C5' C6' C7' 112.3(8)
C6' C7' C8' 107.0(10)
C9' C8' C7' 116.3(11)
C4 C9' C8' 121.9(10)
C16 C11 C16' 9.6(19)
C16 C11 C12' 125.9(8)
C16' C11 C12' 121.7(10)
C16 C11 C12 122.6(7)
C16' C11 C12 116.1(10)
C12' C11 C12 14.5(8)
C16 C11 C3 121.0(6)
C16' C11 C3 126.7(9)
C12' C11 C3 111.3(6)
C12 C11 C3 116.5(3)
C13 C12 C11 116.4(7)
C12 C13 C14 114.3(7)
C15 C14 C13 110.6(7)
C14 C15 C16 113.4(7)
C11 C16 C15 119.8(10)
C11 C12' C13' 112.1(12)
C14' C13' C12' 116.3(10)
C13' C14' C15' 112.9(12)
C16' C15' C14' 107.1(12)
C11 C16' C15' 130.3(14)

loop_
_geom_bond_atom_site_label_1
_geom_bond_atom_site_label_2
_geom_bond_distance
O1 N1 1.2433(15)
O2 N1 1.4426(17)
O2 C3 1.4470(18)
N1 C1 1.3055(18)
C1 C4 1.453(2)
C1 C2 1.501(2)
C2 C10 1.520(2)
C2 C3 1.537(2)
C3 C11 1.502(2)
C4 C9' 1.302(10)
C4 C9 1.394(7)
C4 C5' 1.468(12)
C4 C5 1.517(11)
C5 C6 1.492(13)
C6 C7 1.504(11)
C7 C8 1.495(13)
C8 C9 1.516(18)
C5' C6' 1.492(13)
C6' C7' 1.523(12)
C7' C8' 1.539(14)
C8' C9' 1.47(2)
C11 C16 1.312(8)
C11 C16' 1.322(12)
C11 C12' 1.492(19)
C11 C12 1.502(12)
C12 C13 1.450(11)
C13 C14 1.512(11)
C14 C15 1.458(10)
C15 C16 1.539(15)
C12' C13' 1.528(16)
C13' C14' 1.519(14)
C14' C15' 1.555(14)
C15' C16' 1.46(2)
